data_1526032
loop_
_publ_author_name
'Molchanov, V.N.'
'Kondakov, A.F.'
'Maksimov, B.A.'
'Chernaya, T.S.'
'Simonov, V.I.'
'Pisarevskii, Yu.V.'

_publ_section_title
;
 Crystal structure and optical activity of La3 Nb0.5 Ga5.5 O14 and Sr3 Ga2
 Ge4 O14 single crystals of the langasite family
;
_journal_name_full 'Journal of Experimental and Theoretical Physics Letters'
_journal_page_first 222
_journal_page_last 225
_journal_volume 74
_journal_year 2001
_chemical_formula_sum 'Ga5.5 La3 Nb0.5 O14'
_chemical_name_systematic 'La3 (Nb0.5 Ga0.5) Ga5 O14'
_space_group_IT_number 150
_symmetry_space_group_name_Hall 'P 3 2"'
_symmetry_space_group_name_H-M 'P 3 2 1'
_cell_angle_alpha 90
_cell_angle_beta 90
_cell_angle_gamma 120
_cell_formula_units_Z 1
_cell_length_a 8.235
_cell_length_b 8.235
_cell_length_c 5.129
_cell_volume 301.225
_citation_journal_id_ASTM JTPLA2
_cod_data_source_file Molchanov_JTPLA2_2001_1749.cif
_cod_data_source_block Ga5.5La3Nb0.5O14
_cod_original_cell_volume 301.2247
_cod_database_code 1526032

loop_
_symmetry_equiv_pos_as_xyz
x,y,z
-y,x-y,z
-x+y,-x,z
y,x,-z
-x,-x+y,-z
x-y,-y,-z

loop_
_atom_site_label
_atom_site_type_symbol
_atom_site_fract_x
_atom_site_fract_y
_atom_site_fract_z
_atom_site_occupancy
_atom_site_U_iso_or_equiv
Ga3 Ga+3 0.76176 0 0.5 1 0.0
Nb1 Nb+5 0 0 0 0.5 0.0
O2 O-2 0.4563 0.3088 0.3054 1 0.0
Ga2 Ga+3 0.3333 0.6667 0.53124 1 0.0
O1 O-2 0.3333 0.6667 0.1784 1 0.0
La1 La+3 0.42459 0 0 1 0.0
Ga1 Ga+3 0 0 0 0.5 0.0
O3 O-2 0.2188 0.0773 0.727 1 0.0
